data_4127358
loop_
_publ_author_name
'Straus, Daniel B.'
'Guo, Shu'
'Cava, Robert J.'

_publ_section_title
;
 Kinetically Stable Single Crystals of Perovskite-Phase CsPbI<sub>3</sub>.
;
_journal_issue 29
_journal_name_full 'Journal of the American Chemical Society'
_journal_page_first 11435
_journal_page_last 11439
_journal_paper_doi 10.1021/jacs.9b06055
_journal_volume 141
_journal_year 2019
_chemical_formula_moiety '0.13(Cs8 I24 Pb8)'
_chemical_formula_sum 'Cs I3 Pb'
_chemical_formula_weight 720.80
_chemical_name_systematic 'Cesium lead triiodoplumbate'
_space_group_crystal_system orthorhombic
_space_group_IT_number 62
_space_group_name_Hall '-P 2ac 2n'
_space_group_name_H-M_alt 'P n m a'
_symmetry_space_group_name_Hall '-P 2ac 2n'
_symmetry_space_group_name_H-M 'P n m a'
_atom_sites_solution_primary dual
_audit_creation_date 2019-05-28
_audit_creation_method
;
Olex2 1.2
(compiled 2018.05.29 svn.r3508 for OlexSys, GUI svn.r5506)
;
_cell_angle_alpha 90
_cell_angle_beta 90
_cell_angle_gamma 90
_cell_formula_units_Z 4
_cell_length_a 10.4500(5)
_cell_length_b 4.7965(2)
_cell_length_c 17.7602(8)
_cell_measurement_reflns_used 9989
_cell_measurement_temperature 295
_cell_measurement_theta_max 27.48
_cell_measurement_theta_min 3.01
_cell_volume 890.20(7)
_computing_molecular_graphics 'Olex2 (Dolomanov et al., 2009)'
_computing_publication_material 'Olex2 (Dolomanov et al., 2009)'
_computing_structure_refinement 'ShelXL (Sheldrick, 2015)'
_computing_structure_solution 'XT (Sheldrick, 2015)'
_diffrn_ambient_temperature 295
_diffrn_measured_fraction_theta_full 0.998
_diffrn_measured_fraction_theta_max 0.997
_diffrn_measurement_device 'Bruker D8 Venture'
_diffrn_measurement_device_type 'Bruker Photon 100 CMOS'
_diffrn_measurement_method '\f and \w scans'
_diffrn_radiation_type MoK\a
_diffrn_radiation_wavelength 0.71073
_diffrn_reflns_av_R_equivalents 0.0591
_diffrn_reflns_av_unetI/netI 0.0173
_diffrn_reflns_Laue_measured_fraction_full 0.998
_diffrn_reflns_Laue_measured_fraction_max 0.997
_diffrn_reflns_limit_h_max 13
_diffrn_reflns_limit_h_min -13
_diffrn_reflns_limit_k_max 6
_diffrn_reflns_limit_k_min -6
_diffrn_reflns_limit_l_max 23
_diffrn_reflns_limit_l_min -23
_diffrn_reflns_number 31390
_diffrn_reflns_point_group_measured_fraction_full 0.998
_diffrn_reflns_point_group_measured_fraction_max 0.997
_diffrn_reflns_theta_full 25.242
_diffrn_reflns_theta_max 27.521
_diffrn_reflns_theta_min 3.010
_diffrn_standards_number 0
_exptl_absorpt_coefficient_mu 33.282
_exptl_absorpt_correction_T_max 0.7456
_exptl_absorpt_correction_T_min 0.4868
_exptl_absorpt_correction_type multi-scan
_exptl_absorpt_process_details
'SADABS-2016/2 (Bruker,2016/2) was used for absorption correction. wR2(int) was 0.1383 before and 0.0616 after correction. The Ratio of minimum to maximum transmission is 0.6529. The \l/2 correction factor is Not present.'
_exptl_crystal_colour 'light yellow'
_exptl_crystal_colour_modifier light
_exptl_crystal_colour_primary yellow
_exptl_crystal_density_diffrn 5.378
_exptl_crystal_description plate
_exptl_crystal_F_000 1184
_exptl_crystal_size_max 0.038
_exptl_crystal_size_mid 0.036
_exptl_crystal_size_min 0.017
_refine_diff_density_max 0.951
_refine_diff_density_min -0.645
_refine_diff_density_rms 0.192
_refine_ls_extinction_method none
_refine_ls_goodness_of_fit_ref 1.107
_refine_ls_hydrogen_treatment undef
_refine_ls_matrix_type full
_refine_ls_number_parameters 31
_refine_ls_number_reflns 1145
_refine_ls_number_restraints 0
_refine_ls_restrained_S_all 1.107
_refine_ls_R_factor_all 0.0290
_refine_ls_R_factor_gt 0.0202
_refine_ls_shift/su_max 0.001
_refine_ls_shift/su_mean 0.000
_refine_ls_structure_factor_coef Fsqd
_refine_ls_weighting_details 'w=1/[\s^2^(Fo^2^)+(0.0142P)^2^+0.6984P] where P=(Fo^2^+2Fc^2^)/3'
_refine_ls_weighting_scheme calc
_refine_ls_wR_factor_gt 0.0313
_refine_ls_wR_factor_ref 0.0330
_reflns_Friedel_coverage 0.000
_reflns_number_gt 1004
_reflns_number_total 1145
_reflns_threshold_expression 'I > 2\s(I)'
_cod_data_source_file ja9b06055_si_002.cif
_cod_data_source_block output
_cod_database_code 4127358
_shelx_shelxl_version_number 2018/3
_shelx_space_group_comment
;
The symmetry employed for this shelxl refinement is uniquely defined
by the following loop, which should always be used as a source of
symmetry information in preference to the above space-group names.
They are only intended as comments.
;
_shelx_estimated_absorpt_t_max 0.602
_shelx_estimated_absorpt_t_min 0.364
_olex2_refinement_description
;
;
_olex2_date_sample_data_collection 2019-05-16
_olex2_date_sample_submission 2019-05-16
_olex2_submission_special_instructions 'No special instructions were received'

loop_
_space_group_symop_operation_xyz
'x, y, z'
'x+1/2, -y+1/2, -z+1/2'
'-x, y+1/2, -z'
'-x+1/2, -y, z+1/2'
'-x, -y, -z'
'-x-1/2, y-1/2, z-1/2'
'x, -y-1/2, z'
'x-1/2, y, -z-1/2'

loop_
_atom_site_label
_atom_site_type_symbol
_atom_site_fract_x
_atom_site_fract_y
_atom_site_fract_z
_atom_site_U_iso_or_equiv
_atom_site_adp_type
_atom_site_occupancy
_atom_site_site_symmetry_order
_atom_site_calc_flag
_atom_site_refinement_flags_posn
_atom_site_refinement_flags_adp
_atom_site_refinement_flags_occupancy
Pb1 Pb 0.66034(2) 0.750000 0.43800(2) 0.02803(8) Uani 1 2 d S T P
Cs1 Cs 0.58430(4) 0.250000 0.17092(2) 0.03520(11) Uani 1 2 d S T P
I1 I 0.46809(4) 0.250000 0.38549(2) 0.02938(11) Uani 1 2 d S T P
I2 I 0.79913(4) 0.750000 0.28721(2) 0.03251(11) Uani 1 2 d S T P
I3 I 0.83673(4) 0.250000 0.50160(2) 0.03143(11) Uani 1 2 d S T P

loop_
_atom_site_aniso_label
_atom_site_aniso_U_11
_atom_site_aniso_U_22
_atom_site_aniso_U_33
_atom_site_aniso_U_23
_atom_site_aniso_U_13
_atom_site_aniso_U_12
Pb1 0.03077(14) 0.02772(13) 0.02561(13) 0.000 0.00216(11) 0.000
Cs1 0.0384(3) 0.0347(2) 0.0325(2) 0.000 0.00076(19) 0.000
I1 0.0268(2) 0.0358(2) 0.0255(2) 0.000 -0.00170(17) 0.000
I2 0.0334(2) 0.0371(2) 0.0269(2) 0.000 0.00380(18) 0.000
I3 0.0312(2) 0.0290(2) 0.0341(2) 0.000 -0.00603(18) 0.000

loop_
_atom_type_symbol
_atom_type_description
_atom_type_scat_dispersion_real
_atom_type_scat_dispersion_imag
_atom_type_scat_source
I I -0.4742 1.8119 'International Tables Vol C Tables 4.2.6.8 and 6.1.1.4'
Cs Cs -0.3680 2.1192 'International Tables Vol C Tables 4.2.6.8 and 6.1.1.4'
Pb Pb -3.3944 10.1111 'International Tables Vol C Tables 4.2.6.8 and 6.1.1.4'

loop_
_geom_angle_atom_site_label_1
_geom_angle_atom_site_label_2
_geom_angle_atom_site_label_3
_geom_angle
_geom_angle_site_symmetry_1
_geom_angle_site_symmetry_3
I1 Pb1 I1 91.171(10) 1_565 5_666
I1 Pb1 I1 91.171(10) . 5_666
I1 Pb1 I1 94.551(13) 1_565 .
I2 Pb1 I1 92.399(11) . .
I2 Pb1 I1 174.737(14) . 5_666
I2 Pb1 I1 92.399(11) . 1_565
I2 Pb1 I3 92.048(11) . .
I2 Pb1 I3 92.048(11) . 1_565
I3 Pb1 I1 84.584(8) 1_565 1_565
I3 Pb1 I1 84.438(10) 1_565 5_666
I3 Pb1 I1 84.584(8) . .
I3 Pb1 I1 84.439(10) . 5_666
I3 Pb1 I1 175.502(13) . 1_565
I3 Pb1 I1 175.501(13) 1_565 .
I3 Pb1 I3 95.935(13) . 1_565
Cs1 Cs1 Cs1 180.0 1_545 1_565
I1 Cs1 Cs1 90.000(1) . 1_565
I1 Cs1 Cs1 90.0 . 1_545
I1 Cs1 Cs1 90.0 2 1_565
I1 Cs1 Cs1 90.0 2 1_545
I1 Cs1 I1 121.702(13) . 2
I1 Cs1 I3 122.149(14) . 2_455
I2 Cs1 Cs1 127.984(6) 2_465 1_545
I2 Cs1 Cs1 128.174(6) 1_545 1_565
I2 Cs1 Cs1 52.015(6) 2_465 1_565
I2 Cs1 Cs1 52.015(6) 2_455 1_545
I2 Cs1 Cs1 51.826(6) . 1_565
I2 Cs1 Cs1 51.826(6) 1_545 1_545
I2 Cs1 Cs1 128.174(6) . 1_545
I2 Cs1 Cs1 127.984(6) 2_455 1_565
I2 Cs1 I1 65.543(9) 2_465 .
I2 Cs1 I1 142.015(6) 2_465 2
I2 Cs1 I1 65.543(9) 2_455 .
I2 Cs1 I1 70.644(10) . .
I2 Cs1 I1 70.645(10) 1_545 .
I2 Cs1 I1 64.384(10) 1_545 2
I2 Cs1 I1 64.384(10) . 2
I2 Cs1 I1 142.015(6) 2_455 2
I2 Cs1 I2 136.160(12) 1_545 2_465
I2 Cs1 I2 136.159(11) . 2_455
I2 Cs1 I2 87.737(6) 1_545 2_455
I2 Cs1 I2 75.970(12) 2_455 2_465
I2 Cs1 I2 87.737(6) . 2_465
I2 Cs1 I2 76.348(11) 1_545 .
I2 Cs1 I3 132.960(14) 2_465 6_755
I2 Cs1 I3 86.049(9) 2_465 6_765
I2 Cs1 I3 131.472(14) 1_545 6_765
I2 Cs1 I3 84.761(9) 1_545 6_755
I2 Cs1 I3 131.472(14) . 6_755
I2 Cs1 I3 86.049(9) 2_455 6_755
I2 Cs1 I3 69.663(10) 2_465 2_455
I2 Cs1 I3 84.761(9) . 6_765
I2 Cs1 I3 69.663(10) 2_455 2_455
I2 Cs1 I3 141.253(6) . 2_455
I2 Cs1 I3 141.253(6) 1_545 2_455
I2 Cs1 I3 132.960(14) 2_455 6_765
I3 Cs1 Cs1 52.438(5) 6_755 1_545
I3 Cs1 Cs1 127.563(5) 6_765 1_545
I3 Cs1 Cs1 90.0 2_455 1_545
I3 Cs1 Cs1 127.563(5) 6_755 1_565
I3 Cs1 Cs1 52.438(5) 6_765 1_565
I3 Cs1 Cs1 90.0 2_455 1_565
I3 Cs1 I1 116.149(13) 2_455 2
I3 Cs1 I1 142.376(5) 6_765 .
I3 Cs1 I1 142.376(5) 6_755 .
I3 Cs1 I1 67.121(9) 6_755 2
I3 Cs1 I1 67.121(9) 6_765 2
I3 Cs1 I3 63.337(10) 6_755 2_455
I3 Cs1 I3 75.125(11) 6_755 6_765
I3 Cs1 I3 63.337(10) 6_765 2_455
Pb1 I1 Pb1 88.829(10) . 5_666
Pb1 I1 Pb1 94.550(12) . 1_545
Pb1 I1 Pb1 88.828(10) 1_545 5_666
Pb1 I1 Cs1 94.897(10) 1_545 .
Pb1 I1 Cs1 131.781(7) . 2_455
Pb1 I1 Cs1 80.850(11) 5_666 2_455
Pb1 I1 Cs1 94.896(10) . .
Pb1 I1 Cs1 174.500(15) 5_666 .
Pb1 I1 Cs1 131.781(7) 1_545 2_455
Cs1 I1 Cs1 93.650(10) . 2_455
Pb1 I2 Cs1 101.327(12) . 2
Pb1 I2 Cs1 101.097(12) . .
Pb1 I2 Cs1 101.096(12) . 1_565
Pb1 I2 Cs1 101.327(12) . 2_565
Cs1 I2 Cs1 157.576(13) . 2_565
Cs1 I2 Cs1 99.417(6) 1_565 2_565
Cs1 I2 Cs1 76.348(12) . 1_565
Cs1 I2 Cs1 99.417(6) . 2
Cs1 I2 Cs1 157.576(13) 1_565 2
Cs1 I2 Cs1 75.970(12) 2_565 2
Pb1 I3 Pb1 95.936(13) 1_545 .
Pb1 I3 Cs1 147.138(15) 1_545 6_766
Pb1 I3 Cs1 86.237(7) . 6_766
Pb1 I3 Cs1 86.237(7) 1_545 6_756
Pb1 I3 Cs1 147.139(15) . 6_756
Pb1 I3 Cs1 95.798(11) 1_545 2
Pb1 I3 Cs1 95.797(11) . 2
Cs1 I3 Cs1 75.124(11) 6_766 6_756
Cs1 I3 Cs1 116.663(11) 6_766 2
Cs1 I3 Cs1 116.663(11) 6_756 2

loop_
_geom_bond_atom_site_label_1
_geom_bond_atom_site_label_2
_geom_bond_distance
_geom_bond_site_symmetry_2
Pb1 I1 3.2646(3) 1_565
Pb1 I1 3.4101(5) 5_666
Pb1 I1 3.2646(3) .
Pb1 I2 3.0456(5) .
Pb1 I3 3.2288(3) 1_565
Pb1 I3 3.2288(3) .
Cs1 Cs1 4.7965(2) 1_545
Cs1 Cs1 4.7965(2) 1_565
Cs1 I1 4.1339(6) 2
Cs1 I1 3.9995(6) .
Cs1 I2 3.8803(5) 1_545
Cs1 I2 3.8804(5) .
Cs1 I2 3.8967(5) 2_455
Cs1 I2 3.8967(5) 2_465
Cs1 I3 3.9339(5) 6_765
Cs1 I3 3.9339(5) 6_755
Cs1 I3 4.0102(6) 2_455
